data_7117771
loop_
_publ_author_name
'Kratochvil, B.'
'Podlahova, J.'
'Hasek, J.'

_publ_section_title
;
 Determination of the crystal structure of cobalt(II) orthosilicate
;
_journal_name_full 'Collection of Czechoslovak Chemical Communication'
_journal_page_first 3350
_journal_page_last 3356
_journal_volume 44
_journal_year 1979
_chemical_formula_sum 'Co2 O4 Si'
_chemical_name_systematic 'Co2 (Si O4)'
_space_group_IT_number 62
_symmetry_space_group_name_Hall '-P 2ac 2n'
_symmetry_space_group_name_H-M 'P n m a'
_cell_angle_alpha 90
_cell_angle_beta 90
_cell_angle_gamma 90
_cell_formula_units_Z 4
_cell_length_a 10.328
_cell_length_b 6.019
_cell_length_c 4.782
_cell_volume 297.269
_citation_journal_id_ASTM CCCCAK
_cod_data_source_file Kratochvil_CCCCAK_1979_514.cif
_cod_data_source_block Co2O4Si1
_cod_original_cell_volume 297.2694
_cod_original_formula_sum 'Co2 O4 Si1'
_cod_database_code 7117771

loop_
_symmetry_equiv_pos_as_xyz
x,y,z
-x+1/2,-y,z+1/2
x+1/2,-y+1/2,-z+1/2
-x,y+1/2,-z
-x,-y,-z
x-1/2,y,-z-1/2
-x-1/2,y-1/2,z-1/2
x,-y-1/2,z

loop_
_atom_site_label
_atom_site_type_symbol
_atom_site_fract_x
_atom_site_fract_y
_atom_site_fract_z
_atom_site_occupancy
_atom_site_U_iso_or_equiv
Co1 Co+2 0.5 0.5 0.5 1 0.0
O3 O-2 0.164 0.0336 0.2817 1 0.0
Si1 Si+4 0.0949 0.25 0.4283 1 0.0
Co2 Co+2 0.27638 0.25 -0.0089 1 0.0
O1 O-2 0.0915 0.25 0.7671 1 0.0
O2 O-2 0.4488 0.25 0.2159 1 0.0
